data_4074486
loop_
_publ_author_name
'Tsurugi, Hayato'
'Mashima, Kazushi'

_publ_section_title
;
 Preparation and Characterization of a Zwitterionic
 (Iminopyrrolyl)zirconium Complex with Benzylaluminate Anion and Its
 Catalytic Performance for 1-Hexene Polymerization
;
_journal_issue 22
_journal_name_full Organometallics
_journal_page_first 5210
_journal_paper_doi 10.1021/om060692l
_journal_volume 25
_journal_year 2006
_chemical_formula_moiety 'C56 H42 Al F15 N2 Zr, C7 H8'
_chemical_formula_sum 'C63 H50 Al F15 N2 Zr'
_chemical_formula_weight 1238.25
_space_group_IT_number 14
_symmetry_cell_setting monoclinic
_symmetry_Int_Tables_number 14
_symmetry_space_group_name_Hall '-P 2yn'
_symmetry_space_group_name_H-M 'P 1 21/n 1'
_atom_sites_solution_hydrogens geom
_atom_sites_solution_primary direct
_atom_sites_solution_secondary difmap
_audit_creation_date 'Sat Mar 25 19:27:51 2006'
_audit_creation_method SHELXL-97
_cell_angle_alpha 90.00
_cell_angle_beta 90.851(6)
_cell_angle_gamma 90.00
_cell_formula_units_Z 4
_cell_length_a 11.4095(15)
_cell_length_b 21.711(4)
_cell_length_c 22.396(4)
_cell_measurement_reflns_used 60356
_cell_measurement_temperature 120(1)
_cell_measurement_theta_max 27.5
_cell_measurement_theta_min 3.2
_cell_volume 5547.1(16)
_computing_cell_refinement 'Rigaku/RAPID Diffractometer Control'
_computing_data_collection 'Rigaku/RAPID Diffractometer Control'
_computing_data_reduction 'teXsan: PROCESS (MSC)'
_computing_molecular_graphics 'Ortep-3 (Louis J. Farrugia, 1999)'
_computing_publication_material 'SHELXL-97 and modified'
_computing_structure_refinement 'SHELXL-97 (Sheldrick, 1997)'
_computing_structure_solution 'SIR92 (A. Altomare, et al., 1994)'
_diffrn_ambient_temperature 120(1)
_diffrn_detector_area_resol_mean 10.00
_diffrn_measured_fraction_theta_full 0.998
_diffrn_measured_fraction_theta_max 0.998
_diffrn_measurement_device_type 'Rigaku RAXIS-RAPID Imaging Plate'
_diffrn_measurement_method \w
_diffrn_radiation_monochromator graphite
_diffrn_radiation_source 'fine-focus sealed tube'
_diffrn_radiation_type MoK\a
_diffrn_radiation_wavelength 0.71075
_diffrn_reflns_av_R_equivalents 0.2119
_diffrn_reflns_av_sigmaI/netI 0.1071
_diffrn_reflns_limit_h_max 14
_diffrn_reflns_limit_h_min -14
_diffrn_reflns_limit_k_max 28
_diffrn_reflns_limit_k_min -28
_diffrn_reflns_limit_l_max 29
_diffrn_reflns_limit_l_min -29
_diffrn_reflns_number 128319
_diffrn_reflns_theta_full 27.49
_diffrn_reflns_theta_max 27.49
_diffrn_reflns_theta_min 3.15
_exptl_absorpt_coefficient_mu 0.308
_exptl_absorpt_correction_T_max 0.985
_exptl_absorpt_correction_T_min 0.506
_exptl_absorpt_correction_type multi-scan
_exptl_absorpt_process_details
;
;
_exptl_crystal_colour yellow
_exptl_crystal_density_diffrn 1.483
_exptl_crystal_density_method 'not measured'
_exptl_crystal_description needle
_exptl_crystal_F_000 2520
_exptl_crystal_size_max 0.70
_exptl_crystal_size_mid 0.05
_exptl_crystal_size_min 0.05
_refine_diff_density_max 0.798
_refine_diff_density_min -0.809
_refine_diff_density_rms 0.093
_refine_ls_extinction_method none
_refine_ls_goodness_of_fit_ref 1.021
_refine_ls_hydrogen_treatment constr
_refine_ls_matrix_type full
_refine_ls_number_parameters 739
_refine_ls_number_reflns 12697
_refine_ls_number_restraints 0
_refine_ls_restrained_S_all 1.021
_refine_ls_R_factor_all 0.1336
_refine_ls_R_factor_gt 0.0735
_refine_ls_shift/su_max 0.001
_refine_ls_shift/su_mean 0.000
_refine_ls_structure_factor_coef Fsqd
_refine_ls_weighting_details 'calc w=1/[\s^2^(Fo^2^)+(0.0898P)^2^+2.8069P] where P=(Fo^2^+2Fc^2^)/3'
_refine_ls_weighting_scheme calc
_refine_ls_wR_factor_gt 0.1646
_refine_ls_wR_factor_ref 0.1891
_reflns_number_gt 7582
_reflns_number_total 12697
_reflns_threshold_expression >2sigma(I)
_cod_data_source_file om060692lsi20060801_040446.cif
_cod_data_source_block complex2
_cod_original_sg_symbol_H-M 'P 21/n'
_cod_database_code 4074486

loop_
_symmetry_equiv_pos_as_xyz
'x, y, z'
'-x+1/2, y+1/2, -z+1/2'
'-x, -y, -z'
'x-1/2, -y-1/2, z-1/2'

loop_
_atom_site_label
_atom_site_type_symbol
_atom_site_fract_x
_atom_site_fract_y
_atom_site_fract_z
_atom_site_U_iso_or_equiv
_atom_site_adp_type
_atom_site_occupancy
_atom_site_symmetry_multiplicity
_atom_site_calc_flag
Zr Zr 0.66700(4) 0.05903(2) 0.257950(19) 0.02692(13) Uani 1 1 d
Al Al 0.77858(12) 0.20954(6) 0.05659(6) 0.0283(3) Uani 1 1 d
F1 F 0.9381(2) 0.09914(12) 0.01977(13) 0.0414(7) Uani 1 1 d
F2 F 0.8902(3) -0.00868(14) -0.03428(15) 0.0548(8) Uani 1 1 d
F3 F 0.6670(3) -0.03696(14) -0.06751(15) 0.0590(9) Uani 1 1 d
F4 F 0.4908(3) 0.04312(14) -0.04537(14) 0.0500(8) Uani 1 1 d
F5 F 0.5359(2) 0.15084(13) 0.00690(13) 0.0414(7) Uani 1 1 d
F6 F 0.9446(2) 0.30459(13) 0.11776(12) 0.0405(7) Uani 1 1 d
F7 F 1.1461(3) 0.35776(14) 0.08426(14) 0.0509(8) Uani 1 1 d
F8 F 1.2428(2) 0.32681(14) -0.02208(14) 0.0492(8) Uani 1 1 d
F9 F 1.1343(2) 0.24449(13) -0.09455(13) 0.0427(7) Uani 1 1 d
F10 F 0.9280(2) 0.19613(12) -0.06425(11) 0.0375(6) Uani 1 1 d
F11 F 0.6474(2) 0.30626(13) 0.14319(12) 0.0427(7) Uani 1 1 d
F12 F 0.4926(2) 0.39555(14) 0.11783(13) 0.0455(7) Uani 1 1 d
F13 F 0.4197(3) 0.41510(13) 0.00395(14) 0.0475(7) Uani 1 1 d
F14 F 0.4956(3) 0.34069(15) -0.08512(13) 0.0498(8) Uani 1 1 d
F15 F 0.6495(2) 0.25027(13) -0.05999(12) 0.0401(7) Uani 1 1 d
N1 N 0.7218(3) 0.01360(18) 0.34177(17) 0.0321(9) Uani 1 1 d
N2 N 0.5521(3) -0.03049(17) 0.26950(16) 0.0276(8) Uani 1 1 d
C1 C 0.7984(4) 0.0250(2) 0.3875(2) 0.0356(11) Uani 1 1 d
C2 C 0.7848(4) -0.0171(2) 0.4326(2) 0.0366(11) Uani 1 1 d
C3 C 0.6978(4) -0.0575(2) 0.4150(2) 0.0352(11) Uani 1 1 d
C4 C 0.6595(4) -0.0380(2) 0.35925(19) 0.0288(10) Uani 1 1 d
C5 C 0.5722(4) -0.0592(2) 0.3195(2) 0.0305(10) Uani 1 1 d
C6 C 0.4635(4) -0.0604(2) 0.23154(19) 0.0286(9) Uani 1 1 d
C7 C 0.4990(4) -0.1068(2) 0.1924(2) 0.0308(10) Uani 1 1 d
C8 C 0.4128(4) -0.1347(2) 0.1569(2) 0.0371(11) Uani 1 1 d
C9 C 0.2953(4) -0.1177(2) 0.1614(2) 0.0413(12) Uani 1 1 d
C10 C 0.2632(4) -0.0724(2) 0.1999(2) 0.0381(12) Uani 1 1 d
C11 C 0.3450(4) -0.0425(2) 0.2364(2) 0.0326(11) Uani 1 1 d
C12 C 0.6258(4) -0.1280(2) 0.1887(2) 0.0346(11) Uani 1 1 d
C13 C 0.6643(5) -0.1418(3) 0.1250(2) 0.0442(13) Uani 1 1 d
C14 C 0.6452(5) -0.1854(2) 0.2276(3) 0.0467(13) Uani 1 1 d
C15 C 0.3053(4) 0.0059(2) 0.2802(2) 0.0363(11) Uani 1 1 d
C16 C 0.2169(5) 0.0510(3) 0.2534(3) 0.0471(13) Uani 1 1 d
C17 C 0.2537(5) -0.0244(3) 0.3353(3) 0.0530(15) Uani 1 1 d
C18 C 0.8641(4) 0.0530(2) 0.2410(2) 0.0335(11) Uani 1 1 d
C19 C 0.9007(4) -0.0086(2) 0.2199(2) 0.0336(11) Uani 1 1 d
C20 C 0.9344(4) -0.0188(2) 0.1599(2) 0.0370(11) Uani 1 1 d
C21 C 0.9655(4) -0.0760(3) 0.1398(2) 0.0414(13) Uani 1 1 d
C22 C 0.9685(4) -0.1256(2) 0.1786(2) 0.0406(12) Uani 1 1 d
C23 C 0.9415(4) -0.1165(2) 0.2372(2) 0.0386(12) Uani 1 1 d
C24 C 0.9066(4) -0.0594(2) 0.2577(2) 0.0354(11) Uani 1 1 d
C25 C 0.6554(5) 0.1417(2) 0.3187(2) 0.0407(12) Uani 1 1 d
C26 C 0.5405(5) 0.1361(2) 0.3495(2) 0.0421(12) Uani 1 1 d
C27 C 0.5241(5) 0.0954(2) 0.3965(2) 0.0453(13) Uani 1 1 d
C28 C 0.4162(5) 0.0900(3) 0.4248(3) 0.0545(15) Uani 1 1 d
C29 C 0.3250(5) 0.1267(3) 0.4068(3) 0.0634(18) Uani 1 1 d
C30 C 0.3380(6) 0.1682(3) 0.3613(3) 0.0624(18) Uani 1 1 d
C31 C 0.4445(5) 0.1723(3) 0.3327(3) 0.0506(14) Uani 1 1 d
C32 C 0.7977(4) 0.1810(2) 0.1427(2) 0.0310(10) Uani 1 1 d
C33 C 0.7012(4) 0.1405(2) 0.15717(18) 0.0262(9) Uani 1 1 d
C34 C 0.7005(4) 0.0780(2) 0.14042(19) 0.0303(10) Uani 1 1 d
C35 C 0.6026(4) 0.0406(2) 0.1479(2) 0.0343(11) Uani 1 1 d
C36 C 0.5023(4) 0.0649(2) 0.1731(2) 0.0344(11) Uani 1 1 d
C37 C 0.5024(4) 0.1252(2) 0.1932(2) 0.0337(11) Uani 1 1 d
C38 C 0.6004(4) 0.1616(2) 0.1861(2) 0.0318(10) Uani 1 1 d
C39 C 0.7399(4) 0.1317(2) 0.0132(2) 0.0317(10) Uani 1 1 d
C40 C 0.8246(4) 0.0876(2) 0.0021(2) 0.0322(10) Uani 1 1 d
C41 C 0.8026(5) 0.0316(2) -0.0242(2) 0.0416(12) Uani 1 1 d
C42 C 0.6907(5) 0.0169(2) -0.0406(2) 0.0420(13) Uani 1 1 d
C43 C 0.6022(4) 0.0581(2) -0.0297(2) 0.0376(11) Uani 1 1 d
C44 C 0.6278(4) 0.1135(2) -0.0036(2) 0.0343(11) Uani 1 1 d
C45 C 0.9287(4) 0.2474(2) 0.0294(2) 0.0300(10) Uani 1 1 d
C46 C 0.9900(4) 0.2887(2) 0.0638(2) 0.0327(11) Uani 1 1 d
C47 C 1.0933(4) 0.3167(2) 0.0481(2) 0.0379(12) Uani 1 1 d
C48 C 1.1419(4) 0.3012(2) -0.0056(2) 0.0378(12) Uani 1 1 d
C49 C 1.0856(4) 0.2598(2) -0.0418(2) 0.0339(11) Uani 1 1 d
C50 C 0.9807(4) 0.2350(2) -0.0248(2) 0.0318(10) Uani 1 1 d
C51 C 0.6544(4) 0.2735(2) 0.0433(2) 0.0306(10) Uani 1 1 d
C52 C 0.6119(4) 0.3127(2) 0.0853(2) 0.0327(11) Uani 1 1 d
C53 C 0.5325(4) 0.3592(2) 0.0737(2) 0.0361(11) Uani 1 1 d
C54 C 0.4944(4) 0.3690(2) 0.0160(2) 0.0367(11) Uani 1 1 d
C55 C 0.5326(4) 0.3310(2) -0.0282(2) 0.0392(12) Uani 1 1 d
C56 C 0.6115(4) 0.2857(2) -0.0142(2) 0.0350(11) Uani 1 1 d
C57 C 0.2109(9) 0.2738(4) 0.2271(4) 0.103(3) Uani 1 1 d
C58 C 0.2286(7) 0.2392(4) 0.1775(3) 0.079(2) Uani 1 1 d
C59 C 0.3247(5) 0.2558(3) 0.1409(3) 0.0648(18) Uani 1 1 d
C60 C 0.3419(6) 0.2234(3) 0.0898(4) 0.0682(19) Uani 1 1 d
C61 C 0.2692(6) 0.1754(3) 0.0728(4) 0.079(2) Uani 1 1 d
C62 C 0.1778(7) 0.1585(4) 0.1091(4) 0.083(2) Uani 1 1 d
C63 C 0.1599(6) 0.1889(3) 0.1576(4) 0.069(2) Uani 1 1 d
H1 H 0.8541 0.0576 0.3881 0.043 Uiso 1 1 d
H2 H 0.8276 -0.0182 0.4693 0.044 Uiso 1 1 d
H3 H 0.6700 -0.0920 0.4367 0.043 Uiso 1 1 d
H4 H 0.5272 -0.0953 0.3293 0.037 Uiso 1 1 d
H5 H 0.4342 -0.1656 0.1291 0.045 Uiso 1 1 d
H6 H 0.2374 -0.1378 0.1377 0.049 Uiso 1 1 d
H7 H 0.1830 -0.0610 0.2020 0.046 Uiso 1 1 d
H8 H 0.6748 -0.0955 0.2042 0.042 Uiso 1 1 d
H9 H 0.7468 -0.1546 0.1257 0.053 Uiso 1 1 d
H10 H 0.6159 -0.1749 0.1083 0.053 Uiso 1 1 d
H11 H 0.6554 -0.1047 0.1004 0.053 Uiso 1 1 d
H12 H 0.6250 -0.1759 0.2690 0.056 Uiso 1 1 d
H13 H 0.7278 -0.1978 0.2260 0.056 Uiso 1 1 d
H14 H 0.5956 -0.2190 0.2127 0.056 Uiso 1 1 d
H15 H 0.3731 0.0290 0.2928 0.044 Uiso 1 1 d
H16 H 0.2309 0.0074 0.3639 0.064 Uiso 1 1 d
H17 H 0.1844 -0.0485 0.3235 0.064 Uiso 1 1 d
H18 H 0.3121 -0.0517 0.3538 0.064 Uiso 1 1 d
H19 H 0.2517 0.0722 0.2194 0.057 Uiso 1 1 d
H20 H 0.1951 0.0814 0.2837 0.057 Uiso 1 1 d
H21 H 0.1468 0.0285 0.2401 0.057 Uiso 1 1 d
H22 H 0.9056 0.0621 0.2775 0.040 Uiso 1 1 d
H23 H 0.8840 0.0830 0.2113 0.040 Uiso 1 1 d
H24 H 0.9355 0.0152 0.1329 0.044 Uiso 1 1 d
H25 H 0.9850 -0.0816 0.0990 0.050 Uiso 1 1 d
H26 H 0.9890 -0.1655 0.1648 0.049 Uiso 1 1 d
H27 H 0.9469 -0.1501 0.2643 0.046 Uiso 1 1 d
H28 H 0.8864 -0.0548 0.2985 0.043 Uiso 1 1 d
H29 H 0.6576 0.1791 0.2958 0.049 Uiso 1 1 d
H30 H 0.7186 0.1415 0.3473 0.049 Uiso 1 1 d
H31 H 0.5880 0.0707 0.4098 0.054 Uiso 1 1 d
H32 H 0.4066 0.0610 0.4563 0.066 Uiso 1 1 d
H33 H 0.2516 0.1233 0.4261 0.076 Uiso 1 1 d
H34 H 0.2748 0.1940 0.3494 0.076 Uiso 1 1 d
H35 H 0.4523 0.2007 0.3007 0.061 Uiso 1 1 d
H36 H 0.7977 0.2161 0.1688 0.049 Uiso 1 1 d
H37 H 0.8706 0.1592 0.1474 0.037 Uiso 1 1 d
H38 H 0.7691 0.0608 0.1236 0.036 Uiso 1 1 d
H39 H 0.6045 -0.0014 0.1358 0.041 Uiso 1 1 d
H40 H 0.4340 0.0402 0.1766 0.042 Uiso 1 1 d
H41 H 0.4348 0.1416 0.2118 0.041 Uiso 1 1 d
H42 H 0.5997 0.2025 0.2013 0.038 Uiso 1 1 d
H43 H 0.2802 0.2719 0.2531 0.123 Uiso 1 1 d
H44 H 0.1428 0.2575 0.2485 0.123 Uiso 1 1 d
H45 H 0.1954 0.3164 0.2153 0.123 Uiso 1 1 d
H46 H 0.3757 0.2886 0.1519 0.078 Uiso 1 1 d
H47 H 0.4060 0.2342 0.0652 0.082 Uiso 1 1 d
H48 H 0.2820 0.1540 0.0363 0.095 Uiso 1 1 d
H49 H 0.1287 0.1248 0.0986 0.099 Uiso 1 1 d
H50 H 0.0960 0.1766 0.1815 0.082 Uiso 1 1 d

loop_
_atom_site_aniso_label
_atom_site_aniso_U_11
_atom_site_aniso_U_22
_atom_site_aniso_U_33
_atom_site_aniso_U_23
_atom_site_aniso_U_13
_atom_site_aniso_U_12
Zr 0.0296(2) 0.0285(2) 0.0228(2) -0.00006(19) 0.00489(16) -0.00151(19)
Al 0.0309(7) 0.0277(7) 0.0264(7) 0.0010(6) 0.0058(6) -0.0009(6)
F1 0.0419(16) 0.0350(16) 0.0475(17) -0.0050(13) 0.0003(13) 0.0048(13)
F2 0.064(2) 0.0376(17) 0.063(2) -0.0122(15) -0.0064(17) 0.0112(15)
F3 0.080(2) 0.0345(17) 0.062(2) -0.0130(16) -0.0213(18) -0.0001(16)
F4 0.0516(18) 0.0452(18) 0.0527(19) 0.0053(15) -0.0157(15) -0.0132(14)
F5 0.0333(15) 0.0456(17) 0.0453(17) 0.0007(14) 0.0028(13) -0.0024(13)
F6 0.0537(17) 0.0372(16) 0.0308(15) -0.0072(12) 0.0086(13) -0.0063(13)
F7 0.0564(19) 0.0452(18) 0.0509(19) -0.0053(15) -0.0024(15) -0.0170(15)
F8 0.0331(15) 0.0536(19) 0.061(2) 0.0018(16) 0.0101(14) -0.0132(14)
F9 0.0427(16) 0.0418(17) 0.0443(17) -0.0004(13) 0.0205(13) 0.0034(13)
F10 0.0452(16) 0.0398(16) 0.0278(14) -0.0053(12) 0.0096(12) -0.0039(13)
F11 0.0504(17) 0.0460(17) 0.0318(15) -0.0025(13) 0.0016(13) 0.0125(14)
F12 0.0467(17) 0.0454(18) 0.0445(17) -0.0077(14) 0.0061(14) 0.0101(14)
F13 0.0459(17) 0.0389(16) 0.0573(19) 0.0058(15) -0.0082(15) 0.0075(14)
F14 0.0575(19) 0.056(2) 0.0358(16) 0.0084(15) -0.0099(14) 0.0058(15)
F15 0.0514(17) 0.0397(16) 0.0294(15) -0.0006(12) 0.0042(13) -0.0025(13)
N1 0.038(2) 0.031(2) 0.027(2) -0.0036(17) 0.0046(17) -0.0017(17)
N2 0.0289(19) 0.031(2) 0.0225(19) 0.0010(16) 0.0043(15) -0.0002(16)
C1 0.043(3) 0.037(3) 0.027(2) 0.000(2) -0.001(2) -0.002(2)
C2 0.049(3) 0.033(3) 0.027(2) -0.001(2) -0.005(2) 0.001(2)
C3 0.052(3) 0.030(2) 0.024(2) 0.002(2) 0.003(2) 0.004(2)
C4 0.037(2) 0.026(2) 0.024(2) -0.0027(18) 0.0057(19) 0.003(2)
C5 0.034(2) 0.028(2) 0.029(2) -0.001(2) 0.0044(19) 0.003(2)
C6 0.030(2) 0.033(2) 0.023(2) 0.003(2) -0.0013(18) -0.006(2)
C7 0.032(2) 0.031(3) 0.029(2) 0.002(2) 0.001(2) -0.007(2)
C8 0.041(3) 0.039(3) 0.031(3) 0.000(2) 0.005(2) -0.008(2)
C9 0.038(3) 0.046(3) 0.040(3) 0.001(2) 0.000(2) -0.018(2)
C10 0.033(3) 0.046(3) 0.036(3) 0.000(2) 0.005(2) -0.006(2)
C11 0.037(3) 0.031(2) 0.030(2) 0.008(2) 0.005(2) -0.004(2)
C12 0.039(3) 0.033(3) 0.032(3) -0.001(2) 0.001(2) 0.003(2)
C13 0.043(3) 0.051(3) 0.039(3) -0.005(2) -0.001(2) 0.008(3)
C14 0.055(3) 0.038(3) 0.048(3) 0.003(3) -0.002(3) 0.005(3)
C15 0.032(2) 0.037(3) 0.040(3) 0.003(2) 0.006(2) -0.004(2)
C16 0.036(3) 0.051(3) 0.055(3) 0.000(3) 0.007(2) 0.004(2)
C17 0.064(4) 0.051(4) 0.044(3) 0.006(3) 0.017(3) -0.002(3)
C18 0.034(2) 0.040(3) 0.027(2) 0.005(2) 0.005(2) -0.003(2)
C19 0.027(2) 0.039(3) 0.035(3) -0.003(2) 0.002(2) 0.000(2)
C20 0.027(2) 0.053(3) 0.031(3) 0.002(2) 0.007(2) 0.002(2)
C21 0.033(3) 0.060(4) 0.031(3) -0.008(2) 0.006(2) 0.008(2)
C22 0.032(3) 0.044(3) 0.046(3) -0.013(3) 0.004(2) 0.002(2)
C23 0.035(3) 0.041(3) 0.040(3) 0.002(2) 0.008(2) 0.000(2)
C24 0.030(2) 0.043(3) 0.034(3) 0.002(2) 0.008(2) 0.001(2)
C25 0.056(3) 0.036(3) 0.030(3) 0.001(2) -0.001(2) 0.000(2)
C26 0.050(3) 0.037(3) 0.040(3) -0.010(2) 0.004(2) 0.002(2)
C27 0.056(3) 0.040(3) 0.039(3) -0.011(2) 0.010(3) 0.001(3)
C28 0.058(4) 0.055(4) 0.052(4) -0.014(3) 0.025(3) -0.003(3)
C29 0.050(4) 0.069(4) 0.072(5) -0.021(4) 0.022(3) 0.008(3)
C30 0.058(4) 0.060(4) 0.069(4) -0.028(4) 0.003(3) 0.018(3)
C31 0.060(4) 0.049(3) 0.042(3) -0.012(3) 0.001(3) 0.014(3)
C32 0.034(2) 0.030(2) 0.030(2) -0.001(2) 0.003(2) 0.002(2)
C33 0.032(2) 0.028(2) 0.019(2) 0.0013(18) 0.0019(18) 0.0007(19)
C34 0.038(3) 0.030(2) 0.023(2) 0.0074(19) 0.0063(19) -0.001(2)
C35 0.051(3) 0.032(3) 0.020(2) 0.0019(19) -0.006(2) -0.005(2)
C36 0.030(2) 0.047(3) 0.027(2) 0.010(2) -0.0016(19) -0.008(2)
C37 0.031(2) 0.042(3) 0.028(2) 0.009(2) 0.006(2) 0.009(2)
C38 0.036(3) 0.031(3) 0.028(2) 0.004(2) 0.005(2) 0.001(2)
C39 0.039(3) 0.032(3) 0.023(2) 0.0053(19) 0.004(2) -0.001(2)
C40 0.037(3) 0.030(3) 0.030(2) 0.001(2) 0.000(2) -0.003(2)
C41 0.053(3) 0.034(3) 0.038(3) 0.000(2) -0.004(2) 0.006(3)
C42 0.056(3) 0.031(3) 0.039(3) -0.001(2) -0.014(3) -0.006(2)
C43 0.042(3) 0.036(3) 0.035(3) 0.007(2) -0.007(2) -0.010(2)
C44 0.038(3) 0.036(3) 0.029(2) 0.008(2) 0.002(2) -0.002(2)
C45 0.035(2) 0.025(2) 0.030(2) 0.0027(19) 0.006(2) 0.0012(19)
C46 0.038(3) 0.031(3) 0.029(2) 0.000(2) 0.008(2) 0.003(2)
C47 0.042(3) 0.033(3) 0.038(3) 0.001(2) -0.004(2) -0.007(2)
C48 0.032(3) 0.038(3) 0.043(3) 0.006(2) 0.003(2) -0.002(2)
C49 0.035(3) 0.032(3) 0.035(3) 0.003(2) 0.010(2) 0.002(2)
C50 0.036(3) 0.028(2) 0.031(2) 0.000(2) 0.005(2) 0.001(2)
C51 0.030(2) 0.031(2) 0.032(2) 0.001(2) 0.004(2) -0.001(2)
C52 0.033(2) 0.038(3) 0.026(2) 0.002(2) -0.001(2) -0.003(2)
C53 0.034(3) 0.035(3) 0.039(3) -0.005(2) 0.007(2) 0.000(2)
C54 0.031(2) 0.033(3) 0.047(3) 0.007(2) -0.002(2) 0.001(2)
C55 0.041(3) 0.041(3) 0.036(3) 0.007(2) 0.002(2) -0.005(2)
C56 0.036(3) 0.034(3) 0.035(3) 0.001(2) 0.008(2) -0.008(2)
C57 0.127(8) 0.095(7) 0.085(6) 0.008(5) -0.021(5) 0.019(6)
C58 0.088(5) 0.083(5) 0.065(5) -0.001(4) -0.001(4) 0.055(5)
C59 0.054(4) 0.055(4) 0.086(5) 0.023(4) 0.020(4) 0.010(3)
C60 0.050(4) 0.060(4) 0.094(6) 0.015(4) 0.006(4) 0.008(3)
C61 0.054(4) 0.061(4) 0.123(7) 0.033(4) -0.005(4) -0.001(3)
C62 0.075(5) 0.057(5) 0.116(7) 0.019(5) -0.010(5) 0.002(4)
C63 0.045(4) 0.052(4) 0.109(6) 0.032(4) -0.004(4) -0.009(3)

loop_
_atom_type_symbol
_atom_type_description
_atom_type_scat_dispersion_real
_atom_type_scat_dispersion_imag
_atom_type_scat_source
C C 0.0033 0.0016 'International Tables Vol C Tables 4.2.6.8 and 6.1.1.4'
H H 0.0000 0.0000 'International Tables Vol C Tables 4.2.6.8 and 6.1.1.4'
N N 0.0061 0.0033 'International Tables Vol C Tables 4.2.6.8 and 6.1.1.4'
F F 0.0171 0.0103 'International Tables Vol C Tables 4.2.6.8 and 6.1.1.4'
Al Al 0.0645 0.0514 'International Tables Vol C Tables 4.2.6.8 and 6.1.1.4'
Zr Zr -2.9673 0.5597 'International Tables Vol C Tables 4.2.6.8 and 6.1.1.4'

loop_
_geom_angle_atom_site_label_1
_geom_angle_atom_site_label_2
_geom_angle_atom_site_label_3
_geom_angle
N1 Zr C25 82.01(16)
N1 Zr C18 81.31(15)
C25 Zr C18 102.23(19)
N1 Zr N2 71.87(13)
C25 Zr N2 123.43(16)
C18 Zr N2 121.30(15)
N1 Zr C35 144.48(14)
C25 Zr C35 132.63(17)
C18 Zr C35 95.66(16)
N2 Zr C35 80.05(14)
N1 Zr C36 145.10(14)
C25 Zr C36 110.23(18)
C18 Zr C36 124.76(15)
N2 Zr C36 74.34(14)
C35 Zr C36 30.63(15)
N1 Zr C34 149.05(14)
C25 Zr C34 118.50(16)
C18 Zr C34 72.13(15)
N2 Zr C34 108.64(13)
C35 Zr C34 30.45(15)
C36 Zr C34 53.35(14)
N1 Zr C37 149.71(14)
C25 Zr C37 81.78(17)
C18 Zr C37 127.21(15)
N2 Zr C37 96.42(14)
C35 Zr C37 53.09(15)
C36 Zr C37 29.54(15)
C34 Zr C37 60.82(14)
N1 Zr C38 154.52(14)
C25 Zr C38 72.58(16)
C18 Zr C38 101.87(15)
N2 Zr C38 124.23(13)
C35 Zr C38 60.88(14)
C36 Zr C38 51.47(14)
C34 Zr C38 50.87(14)
C37 Zr C38 28.45(14)
C39 Al C45 112.50(19)
C39 Al C51 111.3(2)
C45 Al C51 106.06(19)
C39 Al C32 102.95(19)
C45 Al C32 109.45(19)
C51 Al C32 114.69(19)
C1 N1 C4 105.1(4)
C1 N1 Zr 137.0(3)
C4 N1 Zr 117.6(3)
C5 N2 C6 113.5(4)
C5 N2 Zr 113.5(3)
C6 N2 Zr 133.0(3)
N1 C1 C2 110.8(4)
C1 C2 C3 107.5(4)
C2 C3 C4 106.3(4)
C3 C4 N1 110.3(4)
C3 C4 C5 133.1(4)
N1 C4 C5 116.6(4)
N2 C5 C4 120.2(4)
C7 C6 C11 122.1(4)
C7 C6 N2 118.6(4)
C11 C6 N2 119.2(4)
C8 C7 C6 117.5(4)
C8 C7 C12 120.2(4)
C6 C7 C12 122.4(4)
C7 C8 C9 121.0(5)
C10 C9 C8 120.3(5)
C9 C10 C11 121.6(5)
C10 C11 C6 117.5(4)
C10 C11 C15 120.0(4)
C6 C11 C15 122.5(4)
C7 C12 C13 113.3(4)
C7 C12 C14 110.1(4)
C13 C12 C14 109.2(4)
C11 C15 C16 113.2(4)
C11 C15 C17 110.3(4)
C16 C15 C17 109.6(4)
C19 C18 Zr 112.7(3)
C24 C19 C20 116.2(4)
C24 C19 C18 122.3(4)
C20 C19 C18 121.5(4)
C21 C20 C19 121.7(5)
C20 C21 C22 120.2(5)
C23 C22 C21 119.2(5)
C22 C23 C24 121.2(5)
C23 C24 C19 121.3(4)
C26 C25 Zr 105.8(3)
C27 C26 C31 116.6(5)
C27 C26 C25 122.1(5)
C31 C26 C25 121.3(5)
C26 C27 C28 121.8(5)
C29 C28 C27 119.3(6)
C28 C29 C30 120.8(6)
C29 C30 C31 119.5(6)
C30 C31 C26 121.9(6)
C33 C32 Al 109.0(3)
C38 C33 C34 115.8(4)
C38 C33 C32 122.3(4)
C34 C33 C32 121.8(4)
C35 C34 C33 122.1(4)
C35 C34 Zr 70.7(2)
C33 C34 Zr 83.5(3)
C36 C35 C34 119.6(4)
C36 C35 Zr 77.2(3)
C34 C35 Zr 78.9(3)
C37 C36 C35 119.7(4)
C37 C36 Zr 79.4(3)
C35 C36 Zr 72.2(3)
C38 C37 C36 120.1(4)
C38 C37 Zr 79.2(3)
C36 C37 Zr 71.1(3)
C37 C38 C33 122.4(4)
C37 C38 Zr 72.4(3)
C33 C38 Zr 78.0(3)
C40 C39 C44 113.4(4)
C40 C39 Al 121.5(3)
C44 C39 Al 124.8(4)
F1 C40 C41 116.8(4)
F1 C40 C39 118.7(4)
C41 C40 C39 124.4(4)
F2 C41 C42 119.9(5)
F2 C41 C40 121.0(5)
C42 C41 C40 119.2(5)
F3 C42 C41 120.4(5)
F3 C42 C43 120.3(5)
C41 C42 C43 119.3(5)
F4 C43 C44 121.1(5)
F4 C43 C42 119.1(5)
C44 C43 C42 119.7(4)
F5 C44 C43 116.2(4)
F5 C44 C39 119.8(4)
C43 C44 C39 123.9(5)
C46 C45 C50 113.5(4)
C46 C45 Al 122.0(3)
C50 C45 Al 124.5(4)
F6 C46 C45 117.8(4)
F6 C46 C47 116.9(4)
C45 C46 C47 125.3(4)
F7 C47 C48 120.5(4)
F7 C47 C46 121.2(5)
C48 C47 C46 118.3(5)
F8 C48 C49 120.6(5)
F8 C48 C47 120.1(5)
C49 C48 C47 119.3(5)
F9 C49 C48 119.0(4)
F9 C49 C50 121.1(4)
C48 C49 C50 119.9(4)
F10 C50 C49 116.4(4)
F10 C50 C45 120.0(4)
C49 C50 C45 123.6(4)
C52 C51 C56 113.2(4)
C52 C51 Al 126.0(3)
C56 C51 Al 120.4(3)
F11 C52 C51 119.3(4)
F11 C52 C53 116.1(4)
C51 C52 C53 124.5(4)
F12 C53 C54 119.6(4)
F12 C53 C52 121.2(4)
C54 C53 C52 119.2(4)
F13 C54 C55 120.9(5)
F13 C54 C53 119.7(5)
C55 C54 C53 119.4(4)
F14 C55 C54 119.4(4)
F14 C55 C56 121.6(5)
C54 C55 C56 118.9(5)
F15 C56 C55 116.7(4)
F15 C56 C51 118.6(4)
C55 C56 C51 124.7(5)
C57 C58 C63 126.7(9)
C57 C58 C59 117.1(9)
C63 C58 C59 116.2(7)
C60 C59 C58 118.4(7)
C59 C60 C61 121.9(7)
C60 C61 C62 119.6(8)
C63 C62 C61 119.3(8)
C62 C63 C58 124.6(7)

loop_
_geom_bond_atom_site_label_1
_geom_bond_atom_site_label_2
_geom_bond_distance
Zr N1 2.203(4)
Zr C25 2.257(5)
Zr C18 2.290(5)
Zr N2 2.360(4)
Zr C35 2.593(4)
Zr C36 2.656(4)
Zr C34 2.697(4)
Zr C37 2.760(4)
Zr C38 2.844(5)
Al C39 1.996(5)
Al C45 2.003(5)
Al C51 2.003(5)
Al C32 2.033(5)
F1 C40 1.371(5)
F2 C41 1.349(6)
F3 C42 1.342(6)
F4 C43 1.353(5)
F5 C44 1.349(6)
F6 C46 1.367(5)
F7 C47 1.342(5)
F8 C48 1.335(5)
F9 C49 1.355(5)
F10 C50 1.356(5)
F11 C52 1.360(5)
F12 C53 1.349(5)
F13 C54 1.340(5)
F14 C55 1.353(6)
F15 C56 1.358(5)
N1 C1 1.360(6)
N1 C4 1.386(6)
N2 C5 1.300(6)
N2 C6 1.463(6)
C1 C2 1.373(7)
C2 C3 1.379(7)
C3 C4 1.382(6)
C4 C5 1.404(6)
C6 C7 1.400(6)
C6 C11 1.412(6)
C7 C8 1.393(7)
C7 C12 1.521(7)
C8 C9 1.395(7)
C9 C10 1.361(7)
C10 C11 1.392(7)
C11 C15 1.513(7)
C12 C13 1.530(7)
C12 C14 1.534(7)
C15 C16 1.522(7)
C15 C17 1.524(7)
C18 C19 1.482(7)
C19 C24 1.390(7)
C19 C20 1.421(7)
C20 C21 1.369(7)
C21 C22 1.384(8)
C22 C23 1.365(7)
C23 C24 1.383(7)
C25 C26 1.495(7)
C26 C27 1.389(8)
C26 C31 1.396(8)
C27 C28 1.397(8)
C28 C29 1.367(9)
C29 C30 1.371(10)
C30 C31 1.384(9)
C32 C33 1.451(6)
C33 C38 1.405(6)
C33 C34 1.407(6)
C34 C35 1.393(7)
C35 C36 1.388(7)
C36 C37 1.384(7)
C37 C38 1.379(7)
C39 C40 1.385(7)
C39 C44 1.386(7)
C40 C41 1.373(7)
C41 C42 1.361(7)
C42 C43 1.373(7)
C43 C44 1.365(7)
C45 C46 1.368(7)
C45 C50 1.385(6)
C46 C47 1.377(7)
C47 C48 1.372(7)
C48 C49 1.365(7)
C49 C50 1.371(6)
C51 C52 1.364(6)
C51 C56 1.395(7)
C52 C53 1.380(7)
C53 C54 1.373(7)
C54 C55 1.365(7)
C55 C56 1.368(7)
C57 C58 1.359(11)
C58 C63 1.412(11)
C58 C59 1.425(10)
C59 C60 1.359(10)
C60 C61 1.382(10)
C61 C62 1.381(11)
C62 C63 1.291(11)

loop_
_geom_torsion_atom_site_label_1
_geom_torsion_atom_site_label_2
_geom_torsion_atom_site_label_3
_geom_torsion_atom_site_label_4
_geom_torsion
C25 Zr N1 C1 -47.7(5)
C18 Zr N1 C1 56.0(5)
N2 Zr N1 C1 -176.9(5)
C35 Zr N1 C1 143.6(4)
C36 Zr N1 C1 -161.9(4)
C34 Zr N1 C1 86.9(5)
C37 Zr N1 C1 -106.0(5)
C38 Zr N1 C1 -43.4(6)
C25 Zr N1 C4 124.8(3)
C18 Zr N1 C4 -131.4(3)
N2 Zr N1 C4 -4.3(3)
C35 Zr N1 C4 -43.8(4)
C36 Zr N1 C4 10.7(5)
C34 Zr N1 C4 -100.5(4)
C37 Zr N1 C4 66.6(4)
C38 Zr N1 C4 129.2(4)
N1 Zr N2 C5 3.8(3)
C25 Zr N2 C5 -63.1(4)
C18 Zr N2 C5 71.2(3)
C35 Zr N2 C5 161.8(3)
C36 Zr N2 C5 -167.3(3)
C34 Zr N2 C5 151.2(3)
C37 Zr N2 C5 -147.5(3)
C38 Zr N2 C5 -154.0(3)
N1 Zr N2 C6 -175.7(4)
C25 Zr N2 C6 117.4(4)
C18 Zr N2 C6 -108.3(4)
C35 Zr N2 C6 -17.7(4)
C36 Zr N2 C6 13.2(4)
C34 Zr N2 C6 -28.3(4)
C37 Zr N2 C6 33.0(4)
C38 Zr N2 C6 26.5(4)
C4 N1 C1 C2 -0.7(5)
Zr N1 C1 C2 172.5(3)
N1 C1 C2 C3 0.9(6)
C1 C2 C3 C4 -0.8(6)
C2 C3 C4 N1 0.4(5)
C2 C3 C4 C5 -178.5(5)
C1 N1 C4 C3 0.1(5)
Zr N1 C4 C3 -174.6(3)
C1 N1 C4 C5 179.3(4)
Zr N1 C4 C5 4.5(5)
C6 N2 C5 C4 176.6(4)
Zr N2 C5 C4 -3.0(5)
C3 C4 C5 N2 178.1(5)
N1 C4 C5 N2 -0.7(6)
C5 N2 C6 C7 -86.7(5)
Zr N2 C6 C7 92.8(5)
C5 N2 C6 C11 91.9(5)
Zr N2 C6 C11 -88.6(5)
C11 C6 C7 C8 1.2(7)
N2 C6 C7 C8 179.7(4)
C11 C6 C7 C12 -177.5(4)
N2 C6 C7 C12 1.1(6)
C6 C7 C8 C9 -1.4(7)
C12 C7 C8 C9 177.3(4)
C7 C8 C9 C10 1.4(8)
C8 C9 C10 C11 -1.1(8)
C9 C10 C11 C6 0.8(7)
C9 C10 C11 C15 -177.8(5)
C7 C6 C11 C10 -0.8(7)
N2 C6 C11 C10 -179.4(4)
C7 C6 C11 C15 177.7(4)
N2 C6 C11 C15 -0.9(6)
C8 C7 C12 C13 40.3(6)
C6 C7 C12 C13 -141.1(5)
C8 C7 C12 C14 -82.4(5)
C6 C7 C12 C14 96.2(5)
C10 C11 C15 C16 -44.9(6)
C6 C11 C15 C16 136.7(5)
C10 C11 C15 C17 78.3(6)
C6 C11 C15 C17 -100.2(5)
N1 Zr C18 C19 80.4(3)
C25 Zr C18 C19 160.2(3)
N2 Zr C18 C19 17.8(4)
C35 Zr C18 C19 -63.9(3)
C36 Zr C18 C19 -74.3(4)
C34 Zr C18 C19 -83.5(3)
C37 Zr C18 C19 -110.9(3)
C38 Zr C18 C19 -125.3(3)
Zr C18 C19 C24 -73.3(5)
Zr C18 C19 C20 108.1(4)
C24 C19 C20 C21 3.0(7)
C18 C19 C20 C21 -178.3(4)
C19 C20 C21 C22 -2.2(7)
C20 C21 C22 C23 -0.7(8)
C21 C22 C23 C24 2.7(8)
C22 C23 C24 C19 -1.8(8)
C20 C19 C24 C23 -1.1(7)
C18 C19 C24 C23 -179.7(4)
N1 Zr C25 C26 -80.8(3)
C18 Zr C25 C26 -160.0(3)
N2 Zr C25 C26 -18.8(4)
C35 Zr C25 C26 90.3(4)
C36 Zr C25 C26 65.4(4)
C34 Zr C25 C26 123.8(3)
C37 Zr C25 C26 73.5(3)
C38 Zr C25 C26 101.2(3)
Zr C25 C26 C27 77.1(5)
Zr C25 C26 C31 -103.9(5)
C31 C26 C27 C28 1.5(8)
C25 C26 C27 C28 -179.4(5)
C26 C27 C28 C29 -1.7(9)
C27 C28 C29 C30 0.4(10)
C28 C29 C30 C31 1.0(10)
C29 C30 C31 C26 -1.2(9)
C27 C26 C31 C30 -0.1(8)
C25 C26 C31 C30 -179.1(5)
C39 Al C32 C33 -45.9(3)
C45 Al C32 C33 -165.8(3)
C51 Al C32 C33 75.2(4)
Al C32 C33 C38 -96.2(4)
Al C32 C33 C34 80.6(5)
C38 C33 C34 C35 4.8(6)
C32 C33 C34 C35 -172.3(4)
C38 C33 C34 Zr -57.5(4)
C32 C33 C34 Zr 125.4(4)
N1 Zr C34 C35 106.6(4)
C25 Zr C34 C35 -126.7(3)
C18 Zr C34 C35 138.8(3)
N2 Zr C34 C35 21.0(3)
C36 Zr C34 C35 -31.7(3)
C37 Zr C34 C35 -66.0(3)
C38 Zr C34 C35 -98.4(3)
N1 Zr C34 C33 -126.0(3)
C25 Zr C34 C33 0.7(3)
C18 Zr C34 C33 -93.8(3)
N2 Zr C34 C33 148.3(3)
C35 Zr C34 C33 127.3(4)
C36 Zr C34 C33 95.6(3)
C37 Zr C34 C33 61.4(3)
C38 Zr C34 C33 28.9(2)
C33 C34 C35 C36 -0.6(7)
Zr C34 C35 C36 68.2(4)
C33 C34 C35 Zr -68.8(4)
N1 Zr C35 C36 113.9(3)
C25 Zr C35 C36 -50.8(4)
C18 Zr C35 C36 -163.1(3)
N2 Zr C35 C36 76.0(3)
C34 Zr C35 C36 -124.1(4)
C37 Zr C35 C36 -29.9(3)
C38 Zr C35 C36 -62.7(3)
N1 Zr C35 C34 -122.0(3)
C25 Zr C35 C34 73.4(4)
C18 Zr C35 C34 -39.0(3)
N2 Zr C35 C34 -159.8(3)
C36 Zr C35 C34 124.1(4)
C37 Zr C35 C34 94.3(3)
C38 Zr C35 C34 61.4(3)
C34 C35 C36 C37 -3.1(7)
Zr C35 C36 C37 66.1(4)
C34 C35 C36 Zr -69.1(4)
N1 Zr C36 C37 122.1(3)
C25 Zr C36 C37 16.5(3)
C18 Zr C36 C37 -105.6(3)
N2 Zr C36 C37 136.9(3)
C35 Zr C36 C37 -126.1(4)
C34 Zr C36 C37 -94.6(3)
C38 Zr C36 C37 -29.0(2)
N1 Zr C36 C35 -111.8(3)
C25 Zr C36 C35 142.6(3)
C18 Zr C36 C35 20.6(4)
N2 Zr C36 C35 -97.0(3)
C34 Zr C36 C35 31.5(3)
C37 Zr C36 C35 126.1(4)
C38 Zr C36 C35 97.1(3)
C35 C36 C37 C38 2.4(7)
Zr C36 C37 C38 64.7(4)
C35 C36 C37 Zr -62.3(4)
N1 Zr C37 C38 126.7(3)
C25 Zr C37 C38 68.4(3)
C18 Zr C37 C38 -30.8(4)
N2 Zr C37 C38 -168.7(3)
C35 Zr C37 C38 -96.2(3)
C36 Zr C37 C38 -127.2(4)
C34 Zr C37 C38 -60.9(3)
N1 Zr C37 C36 -106.1(3)
C25 Zr C37 C36 -164.4(3)
C18 Zr C37 C36 96.4(3)
N2 Zr C37 C36 -41.4(3)
C35 Zr C37 C36 31.0(3)
C34 Zr C37 C36 66.3(3)
C38 Zr C37 C36 127.2(4)
C36 C37 C38 C33 2.1(7)
Zr C37 C38 C33 62.6(4)
C36 C37 C38 Zr -60.5(4)
C34 C33 C38 C37 -5.5(6)
C32 C33 C38 C37 171.5(4)
C34 C33 C38 Zr 54.4(3)
C32 C33 C38 Zr -128.6(4)
N1 Zr C38 C37 -109.9(4)
C25 Zr C38 C37 -105.3(3)
C18 Zr C38 C37 155.4(3)
N2 Zr C38 C37 13.7(3)
C35 Zr C38 C37 65.5(3)
C36 Zr C38 C37 30.1(3)
C34 Zr C38 C37 100.5(3)
N1 Zr C38 C33 120.1(3)
C25 Zr C38 C33 124.7(3)
C18 Zr C38 C33 25.4(3)
N2 Zr C38 C33 -116.3(3)
C35 Zr C38 C33 -64.5(3)
C36 Zr C38 C33 -99.9(3)
C34 Zr C38 C33 -29.5(2)
C37 Zr C38 C33 -130.0(4)
C45 Al C39 C40 43.3(4)
C51 Al C39 C40 162.2(4)
C32 Al C39 C40 -74.4(4)
C45 Al C39 C44 -143.1(4)
C51 Al C39 C44 -24.2(4)
C32 Al C39 C44 99.2(4)
C44 C39 C40 F1 -176.6(4)
Al C39 C40 F1 -2.3(6)
C44 C39 C40 C41 1.6(7)
Al C39 C40 C41 175.9(4)
F1 C40 C41 F2 -2.7(7)
C39 C40 C41 F2 179.1(4)
F1 C40 C41 C42 177.6(4)
C39 C40 C41 C42 -0.6(8)
F2 C41 C42 F3 -1.1(8)
C40 C41 C42 F3 178.6(5)
F2 C41 C42 C43 179.5(5)
C40 C41 C42 C43 -0.7(8)
F3 C42 C43 F4 1.4(7)
C41 C42 C43 F4 -179.2(5)
F3 C42 C43 C44 -178.4(4)
C41 C42 C43 C44 1.0(8)
F4 C43 C44 F5 1.7(7)
C42 C43 C44 F5 -178.5(4)
F4 C43 C44 C39 -179.7(4)
C42 C43 C44 C39 0.1(7)
C40 C39 C44 F5 177.2(4)
Al C39 C44 F5 3.1(6)
C40 C39 C44 C43 -1.3(7)
Al C39 C44 C43 -175.4(4)
C39 Al C45 C46 -159.6(4)
C51 Al C45 C46 78.5(4)
C32 Al C45 C46 -45.8(4)
C39 Al C45 C50 20.4(5)
C51 Al C45 C50 -101.6(4)
C32 Al C45 C50 134.1(4)
C50 C45 C46 F6 179.0(4)
Al C45 C46 F6 -1.1(6)
C50 C45 C46 C47 0.3(7)
Al C45 C46 C47 -179.8(4)
F6 C46 C47 F7 -0.2(7)
C45 C46 C47 F7 178.5(4)
F6 C46 C47 C48 179.3(4)
C45 C46 C47 C48 -1.9(8)
F7 C47 C48 F8 0.4(7)
C46 C47 C48 F8 -179.2(4)
F7 C47 C48 C49 -179.3(4)
C46 C47 C48 C49 1.1(7)
F8 C48 C49 F9 0.6(7)
C47 C48 C49 F9 -179.7(4)
F8 C48 C49 C50 -178.5(4)
C47 C48 C49 C50 1.2(7)
F9 C49 C50 F10 -1.8(7)
C48 C49 C50 F10 177.3(4)
F9 C49 C50 C45 177.9(4)
C48 C49 C50 C45 -3.0(8)
C46 C45 C50 F10 -178.1(4)
Al C45 C50 F10 1.9(6)
C46 C45 C50 C49 2.2(7)
Al C45 C50 C49 -177.7(4)
C39 Al C51 C52 139.5(4)
C45 Al C51 C52 -97.8(4)
C32 Al C51 C52 23.1(5)
C39 Al C51 C56 -47.3(4)
C45 Al C51 C56 75.4(4)
C32 Al C51 C56 -163.7(4)
C56 C51 C52 F11 -179.5(4)
Al C51 C52 F11 -5.8(6)
C56 C51 C52 C53 1.4(7)
Al C51 C52 C53 175.0(4)
F11 C52 C53 F12 -0.4(7)
C51 C52 C53 F12 178.7(4)
F11 C52 C53 C54 178.9(4)
C51 C52 C53 C54 -1.9(8)
F12 C53 C54 F13 1.2(7)
C52 C53 C54 F13 -178.2(4)
F12 C53 C54 C55 -178.2(4)
C52 C53 C54 C55 2.4(7)
F13 C54 C55 F14 0.8(7)
C53 C54 C55 F14 -179.7(4)
F13 C54 C55 C56 178.1(4)
C53 C54 C55 C56 -2.5(7)
F14 C55 C56 F15 -1.0(7)
C54 C55 C56 F15 -178.1(4)
F14 C55 C56 C51 179.3(4)
C54 C55 C56 C51 2.2(8)
C52 C51 C56 F15 178.8(4)
Al C51 C56 F15 4.7(6)
C52 C51 C56 C55 -1.5(7)
Al C51 C56 C55 -175.6(4)
C57 C58 C59 C60 -177.5(7)
C63 C58 C59 C60 1.2(9)
C58 C59 C60 C61 -0.1(10)
C59 C60 C61 C62 -1.4(11)
C60 C61 C62 C63 1.8(11)
C61 C62 C63 C58 -0.6(12)
C57 C58 C63 C62 177.7(8)
C59 C58 C63 C62 -0.9(10)
